data_7243032
loop_
_publ_author_name
'G\'omez-Paz, Olaya'
'Carballo, Rosa'
'Lago, Ana B.'
'V\'azquez-L\'opez, Ezequiel M.'

_publ_section_title
;
 Polymorphism in a two-dimensional copper(i) metal--organic framework with
 the ligand bis(4-pyridylthio)methane
;
_journal_issue 26
_journal_name_full CrystEngComm
_journal_page_first 4658
_journal_page_last 4666
_journal_paper_doi 10.1039/D1CE00461A
_journal_volume 23
_journal_year 2021
_chemical_formula_moiety 'C11 H9 Cl Cu N2 S2'
_chemical_formula_sum 'C11 H9 Cl Cu N2 S2'
_chemical_formula_weight 332.31
_space_group_crystal_system monoclinic
_space_group_IT_number 15
_space_group_name_Hall '-C 2yc'
_space_group_name_H-M_alt 'C 1 2/c 1'
_atom_sites_solution_hydrogens geom
_audit_creation_method SHELXL-2013
_audit_update_record
;
2020-12-22 deposited with the CCDC.	2021-06-09 downloaded from the CCDC.
;
_cell_angle_alpha 90
_cell_angle_beta 92.525(2)
_cell_angle_gamma 90
_cell_formula_units_Z 8
_cell_length_a 13.0329(7)
_cell_length_b 12.4106(6)
_cell_length_c 14.8895(8)
_cell_measurement_reflns_used 8145
_cell_measurement_temperature 276(2)
_cell_measurement_theta_max 28.29
_cell_measurement_theta_min 2.27
_cell_volume 2406.0(2)
_computing_cell_refinement 'Bruker SAINT'
_computing_data_collection 'Bruker APEX3'
_computing_data_reduction 'Bruker SAINT'
_computing_structure_refinement 'SHELXL-2013 (Sheldrick, 2013)'
_diffrn_ambient_temperature 276(2)
_diffrn_measured_fraction_theta_full 1.000
_diffrn_measured_fraction_theta_max 0.999
_diffrn_measurement_device_type 'Bruker D8 Venture Photon 100 CMOS'
_diffrn_measurement_method '\f and \w scans'
_diffrn_radiation_type MoK\a
_diffrn_radiation_wavelength 0.71073
_diffrn_reflns_av_R_equivalents 0.0448
_diffrn_reflns_av_unetI/netI 0.0305
_diffrn_reflns_Laue_measured_fraction_full 1.000
_diffrn_reflns_Laue_measured_fraction_max 0.999
_diffrn_reflns_limit_h_max 17
_diffrn_reflns_limit_h_min -17
_diffrn_reflns_limit_k_max 16
_diffrn_reflns_limit_k_min -16
_diffrn_reflns_limit_l_max 19
_diffrn_reflns_limit_l_min -19
_diffrn_reflns_number 20532
_diffrn_reflns_point_group_measured_fraction_full 1.000
_diffrn_reflns_point_group_measured_fraction_max 0.999
_diffrn_reflns_theta_full 25.242
_diffrn_reflns_theta_max 28.350
_diffrn_reflns_theta_min 2.267
_exptl_absorpt_coefficient_mu 2.359
_exptl_absorpt_correction_T_max 0.7457
_exptl_absorpt_correction_T_min 0.7063
_exptl_absorpt_correction_type multi-scan
_exptl_absorpt_process_details 'SADABS-2016/2 (Bruker AXS Inc.)'
_exptl_crystal_colour yellow
_exptl_crystal_density_diffrn 1.835
_exptl_crystal_description prism
_exptl_crystal_F_000 1336
_exptl_crystal_size_max 0.037
_exptl_crystal_size_mid 0.035
_exptl_crystal_size_min 0.019
_refine_diff_density_max 0.990
_refine_diff_density_min -0.340
_refine_diff_density_rms 0.090
_refine_ls_extinction_method none
_refine_ls_goodness_of_fit_ref 0.785
_refine_ls_hydrogen_treatment constr
_refine_ls_matrix_type full
_refine_ls_number_parameters 154
_refine_ls_number_reflns 3003
_refine_ls_number_restraints 0
_refine_ls_restrained_S_all 0.785
_refine_ls_R_factor_all 0.0413
_refine_ls_R_factor_gt 0.0296
_refine_ls_shift/su_max 0.000
_refine_ls_shift/su_mean 0.000
_refine_ls_structure_factor_coef Fsqd
_refine_ls_weighting_details 'w=1/[\s^2^(Fo^2^)+(0.0510P)^2^+15.4970P] where P=(Fo^2^+2Fc^2^)/3'
_refine_ls_weighting_scheme calc
_refine_ls_wR_factor_gt 0.0710
_refine_ls_wR_factor_ref 0.0781
_reflns_Friedel_coverage 0.000
_reflns_number_gt 2551
_reflns_number_total 3003
_reflns_threshold_expression 'I > 2\s(I)'
_cod_data_source_file d1ce00461a3.cif
_cod_data_source_block 2
_cod_depositor_comments
;
The following automatic conversions were performed:

data item '_space_group_crystal_system' value 'Monoclinic' was
changed to 'monoclinic' in accordance with the
/home/data/users/saulius/crontab/automatic-downloads/rss-feeds/RSC/lib/dictionaries/cif_core.dic
dictionary named 'cif_core.dic' version 2.4.2 last updated on
2011-04-26.

Automatic conversion script
Id: cif_fix_values 7556 2019-12-06 15:28:31Z antanas 

 Adding full bibliography for 7243030--7243032.cif.
;
_cod_original_sg_symbol_H-M 'C 2/c'
_cod_database_code 7243032
_shelx_space_group_comment
;
The symmetry employed for this shelxl refinement is uniquely defined
by the following loop, which should always be used as a source of
symmetry information in preference to the above space-group names.
They are only intended as comments.
;
_shelx_estimated_absorpt_t_min 0.918
_shelx_estimated_absorpt_t_max 0.957
_shelxl_version_number 2013-3

loop_
_space_group_symop_operation_xyz
'x, y, z'
'-x, y, -z+1/2'
'x+1/2, y+1/2, z'
'-x+1/2, y+1/2, -z+1/2'
'-x, -y, -z'
'x, -y, z-1/2'
'-x+1/2, -y+1/2, -z'
'x+1/2, -y+1/2, z-1/2'

loop_
_atom_site_label
_atom_site_type_symbol
_atom_site_fract_x
_atom_site_fract_y
_atom_site_fract_z
_atom_site_U_iso_or_equiv
_atom_site_adp_type
_atom_site_occupancy
_atom_site_site_symmetry_order
_atom_site_calc_flag
_atom_site_refinement_flags_posn
_atom_site_refinement_flags_adp
_atom_site_refinement_flags_occupancy
_atom_site_disorder_assembly
_atom_site_disorder_group
Cu1 Cu 0.04580(2) 0.01578(2) 0.09260(2) 0.01065(9) Uani 1 1 d . . . . .
Cl1 Cl -0.13789(4) -0.03129(4) 0.04839(4) 0.01022(12) Uani 1 1 d . . . . .
S1 S 0.04063(4) -0.46916(4) 0.38223(4) 0.01010(13) Uani 1 1 d . . . . .
S2 S 0.21227(4) -0.44791(5) 0.24894(4) 0.01047(13) Uani 1 1 d . . . . .
N1 N 0.02629(15) 0.17043(15) 0.12207(13) 0.0092(4) Uani 1 1 d . . . . .
N2 N 0.10570(14) -0.11946(15) 0.14349(13) 0.0082(4) Uani 1 1 d . . . . .
C1 C 0.09425(18) 0.24527(19) 0.09681(16) 0.0103(4) Uani 1 1 d . . . . .
H1 H 0.1570 0.2217 0.0769 0.012 Uiso 1 1 calc R U . . .
C2 C -0.07625(18) -0.64526(18) 0.40124(16) 0.0096(4) Uani 1 1 d . . . . .
H2 H -0.1265 -0.5969 0.4179 0.012 Uiso 1 1 calc R U . . .
C3 C 0.01882(17) -0.60804(18) 0.37387(15) 0.0081(4) Uani 1 1 d . . . . .
C4 C 0.08837(17) -0.68439(18) 0.34375(15) 0.0089(4) Uani 1 1 d . . . . .
H4 H 0.1510 -0.6628 0.3221 0.011 Uiso 1 1 calc R U . . .
C5 C -0.06268(17) 0.20720(18) 0.15342(16) 0.0094(4) Uani 1 1 d . . . . .
C6 C 0.17591(18) -0.45488(19) 0.36467(16) 0.0105(4) Uani 1 1 d . . . . .
H6A H 0.2115 -0.5153 0.3931 0.013 Uiso 1 1 calc R U . . .
H6B H 0.2000 -0.3900 0.3952 0.013 Uiso 1 1 calc R U . . .
C7 C 0.16895(16) -0.32028(17) 0.21338(16) 0.0080(4) Uani 1 1 d . . . . .
C8 C 0.16410(17) -0.30088(18) 0.12095(16) 0.0092(4) Uani 1 1 d . . . . .
H8 H 0.1824 -0.3545 0.0811 0.011 Uiso 1 1 calc R U . . .
C9 C 0.13178(17) -0.20118(18) 0.08914(16) 0.0095(4) Uani 1 1 d . . . . .
H9 H 0.1278 -0.1899 0.0273 0.011 Uiso 1 1 calc R U . . .
C10 C 0.11359(17) -0.13827(18) 0.23246(16) 0.0092(4) Uani 1 1 d . . . . .
H10 H 0.0980 -0.0823 0.2711 0.011 Uiso 1 1 calc R U . . .
C11 C 0.14351(17) -0.23608(19) 0.27012(16) 0.0091(4) Uani 1 1 d . . . . .
H11 H 0.1465 -0.2453 0.3322 0.011 Uiso 1 1 calc R U . . .

loop_
_atom_site_aniso_label
_atom_site_aniso_U_11
_atom_site_aniso_U_22
_atom_site_aniso_U_33
_atom_site_aniso_U_23
_atom_site_aniso_U_13
_atom_site_aniso_U_12
Cu1 0.01245(15) 0.00650(14) 0.01309(16) 0.00197(11) 0.00165(11) 0.00290(10)
Cl1 0.0108(3) 0.0115(3) 0.0084(3) 0.0009(2) 0.00076(19) -0.00064(19)
S1 0.0102(3) 0.0061(2) 0.0143(3) 0.0005(2) 0.0034(2) -0.0004(2)
S2 0.0106(3) 0.0069(2) 0.0142(3) 0.0042(2) 0.0034(2) 0.0023(2)
N1 0.0100(9) 0.0086(9) 0.0088(10) 0.0003(7) -0.0009(7) 0.0020(7)
N2 0.0064(9) 0.0085(9) 0.0097(10) 0.0012(7) 0.0010(7) -0.0002(7)
C1 0.0074(10) 0.0120(11) 0.0116(12) -0.0005(9) 0.0017(8) 0.0018(8)
C2 0.0099(10) 0.0087(10) 0.0104(11) 0.0006(8) 0.0006(8) 0.0013(8)
C3 0.0086(10) 0.0068(10) 0.0089(11) 0.0021(8) -0.0011(8) -0.0019(8)
C4 0.0086(10) 0.0097(10) 0.0085(11) 0.0032(8) 0.0020(8) 0.0001(8)
C5 0.0100(11) 0.0092(10) 0.0090(11) -0.0004(8) -0.0007(8) 0.0001(8)
C6 0.0101(10) 0.0096(10) 0.0115(11) 0.0035(9) -0.0024(8) -0.0008(8)
C7 0.0053(10) 0.0060(10) 0.0127(11) 0.0029(8) 0.0001(8) -0.0010(8)
C8 0.0100(11) 0.0081(10) 0.0096(11) -0.0018(8) 0.0010(8) -0.0010(8)
C9 0.0101(11) 0.0098(10) 0.0085(11) 0.0001(8) 0.0002(8) -0.0009(8)
C10 0.0078(10) 0.0077(10) 0.0120(11) -0.0021(8) 0.0003(8) -0.0016(8)
C11 0.0083(10) 0.0109(10) 0.0082(11) 0.0022(8) 0.0009(8) 0.0001(8)

loop_
_atom_type_symbol
_atom_type_description
_atom_type_scat_dispersion_real
_atom_type_scat_dispersion_imag
_atom_type_scat_source
C C 0.0033 0.0016 'International Tables Vol C Tables 4.2.6.8 and 6.1.1.4'
H H 0.0000 0.0000 'International Tables Vol C Tables 4.2.6.8 and 6.1.1.4'
N N 0.0061 0.0033 'International Tables Vol C Tables 4.2.6.8 and 6.1.1.4'
S S 0.1246 0.1234 'International Tables Vol C Tables 4.2.6.8 and 6.1.1.4'
Cl Cl 0.1484 0.1585 'International Tables Vol C Tables 4.2.6.8 and 6.1.1.4'
Cu Cu 0.3201 1.2651 'International Tables Vol C Tables 4.2.6.8 and 6.1.1.4'

loop_
_geom_angle_atom_site_label_1
_geom_angle_atom_site_label_2
_geom_angle_atom_site_label_3
_geom_angle
_geom_angle_site_symmetry_1
_geom_angle_site_symmetry_3
_geom_angle_publ_flag
N2 Cu1 N1 141.57(8) . . ?
N2 Cu1 Cl1 101.10(6) . 5 ?
N1 Cu1 Cl1 100.60(6) . 5 ?
N2 Cu1 Cl1 104.84(6) . . ?
N1 Cu1 Cl1 98.74(6) . . ?
Cl1 Cu1 Cl1 106.687(19) 5 . ?
N2 Cu1 Cu1 112.10(6) . 5 ?
N1 Cu1 Cu1 106.33(6) . 5 ?
Cl1 Cu1 Cu1 54.148(16) 5 5 ?
Cl1 Cu1 Cu1 52.539(15) . 5 ?
Cu1 Cl1 Cu1 73.313(19) 5 . ?
C3 S1 C6 104.08(11) . . ?
C7 S2 C6 103.66(11) . . ?
C1 N1 C5 116.7(2) . . ?
C1 N1 Cu1 120.77(16) . . ?
C5 N1 Cu1 121.57(16) . . ?
C10 N2 C9 116.7(2) . . ?
C10 N2 Cu1 122.28(15) . . ?
C9 N2 Cu1 120.72(16) . . ?
N1 C1 C2 123.9(2) . 2_565 ?
C1 C2 C3 119.0(2) 2_545 . ?
C4 C3 C2 117.7(2) . . ?
C4 C3 S1 125.75(17) . . ?
C2 C3 S1 116.57(17) . . ?
C5 C4 C3 119.1(2) 2_545 . ?
N1 C5 C4 123.4(2) . 2_565 ?
S1 C6 S2 116.22(13) . . ?
C11 C7 C8 117.8(2) . . ?
C11 C7 S2 125.16(18) . . ?
C8 C7 S2 116.94(17) . . ?
C9 C8 C7 119.4(2) . . ?
N2 C9 C8 123.2(2) . . ?
N2 C10 C11 124.0(2) . . ?
C10 C11 C7 118.8(2) . . ?

loop_
_geom_bond_atom_site_label_1
_geom_bond_atom_site_label_2
_geom_bond_distance
_geom_bond_site_symmetry_2
_geom_bond_publ_flag
Cu1 N2 1.9871(19) . ?
Cu1 N1 1.9877(19) . ?
Cu1 Cl1 2.4711(6) 5 ?
Cu1 Cl1 2.5233(6) . ?
Cu1 Cu1 2.9821(6) 5 ?
Cl1 Cu1 2.4711(6) 5 ?
S1 C3 1.750(2) . ?
S1 C6 1.802(2) . ?
S2 C7 1.756(2) . ?
S2 C6 1.809(2) . ?
N1 C1 1.348(3) . ?
N1 C5 1.348(3) . ?
N2 C10 1.345(3) . ?
N2 C9 1.350(3) . ?
C1 C2 1.379(3) 2_565 ?
C2 C1 1.379(3) 2_545 ?
C2 C3 1.400(3) . ?
C3 C4 1.399(3) . ?
C4 C5 1.388(3) 2_545 ?
C5 C4 1.388(3) 2_565 ?
C7 C11 1.393(3) . ?
C7 C8 1.396(3) . ?
C8 C9 1.384(3) . ?
C10 C11 1.386(3) . ?
